data_7202736
loop_
_publ_author_name
'Lai, Long-Li'
'Wu, Chun-Han'
'Lu, Kuang-Lieh'
'Wen, Yu-Shen'
'Liu, Yi-Hung'
'Wang, Yu'
'Cheng, Kung-Lung'
'Soldatov, Dmitriy V.'
'Yu, Zhi'
'Yu, Kui'

_publ_section_title
;
 Polypseudorotaxane architecture of poly-bis[4-(N-benzyl-
 pyridinium)]piperazine-hexa-thiocyanato-di-cadmium(ii) with 2-D
 honeycomb-like [Cd(SCN)3]nn? anionic polymeric framework
;
_journal_issue 5
_journal_name_full CrystEngComm
_journal_page_first 345
_journal_paper_doi 10.1039/b701229b
_journal_volume 9
_journal_year 2007
_chemical_formula_sum 'C30 H34 N6 O2 S2'
_chemical_formula_weight 574.75
_chemical_name_systematic
;
?
;
_space_group_IT_number 58
_symmetry_cell_setting orthorhombic
_symmetry_space_group_name_Hall '-P 2 2n'
_symmetry_space_group_name_H-M 'P n n m'
_atom_sites_solution_hydrogens geom
_atom_sites_solution_primary direct
_atom_sites_solution_secondary difmap
_audit_creation_method SHELXL-97
_cell_angle_alpha 90.00
_cell_angle_beta 90.000(2)
_cell_angle_gamma 90.00
_cell_formula_units_Z 2
_cell_length_a 41.0460(8)
_cell_length_b 4.5649(5)
_cell_length_c 7.978(4)
_cell_measurement_reflns_used 15158
_cell_measurement_temperature 295(2)
_cell_measurement_theta_max 25
_cell_measurement_theta_min 1
_cell_volume 1494.8(8)
_computing_cell_refinement 'HKL Denzo & Scalepack (Otwinowski & Minor)'
_computing_data_collection 'COLLECT (Nonius BV)'
_computing_data_reduction 'HKL Denzo & Scalepack (Otwinowski & Minor)'
_computing_molecular_graphics SHELXTL
_computing_publication_material SHELXTL
_computing_structure_refinement 'SHELXL-97 (Sheldrick, 1997)'
_computing_structure_solution 'SHELXS-97 (Sheldrick, 1990)'
_diffrn_ambient_temperature 295(2)
_diffrn_measured_fraction_theta_full 0.941
_diffrn_measured_fraction_theta_max 0.941
_diffrn_measurement_method CCD
_diffrn_radiation_monochromator graphite
_diffrn_radiation_source 'fine-focus sealed tube'
_diffrn_radiation_type MoK\a
_diffrn_radiation_wavelength 0.71073
_diffrn_reflns_av_R_equivalents 0.0810
_diffrn_reflns_av_sigmaI/netI 0.0558
_diffrn_reflns_limit_h_max 47
_diffrn_reflns_limit_h_min -48
_diffrn_reflns_limit_k_max 4
_diffrn_reflns_limit_k_min -5
_diffrn_reflns_limit_l_max 9
_diffrn_reflns_limit_l_min -9
_diffrn_reflns_number 5152
_diffrn_reflns_theta_full 24.94
_diffrn_reflns_theta_max 24.94
_diffrn_reflns_theta_min 2.98
_exptl_absorpt_coefficient_mu 0.216
_exptl_absorpt_correction_T_max 0.975
_exptl_absorpt_correction_T_min 0.914
_exptl_absorpt_correction_type multi-scan
_exptl_absorpt_process_details
;
multi-scan from symmetry-related measurements
Sortav (Blessing 1995)
;
_exptl_crystal_density_diffrn 1.277
_exptl_crystal_density_method 'not measured'
_exptl_crystal_F_000 608
_exptl_crystal_size_max 0.25
_exptl_crystal_size_mid 0.15
_exptl_crystal_size_min 0.10
_refine_diff_density_max 0.249
_refine_diff_density_min -0.335
_refine_diff_density_rms 0.033
_refine_ls_extinction_coef 0.45(14)
_refine_ls_extinction_expression Fc^*^=kFc[1+0.001xFc^2^\l^3^/sin(2\q)]^-1/4^
_refine_ls_extinction_method SHELXL
_refine_ls_goodness_of_fit_ref 1.115
_refine_ls_hydrogen_treatment constr
_refine_ls_matrix_type full
_refine_ls_number_parameters 107
_refine_ls_number_reflns 1339
_refine_ls_number_restraints 1
_refine_ls_restrained_S_all 1.116
_refine_ls_R_factor_all 0.1038
_refine_ls_R_factor_gt 0.0764
_refine_ls_shift/su_max 0.006
_refine_ls_shift/su_mean 0.002
_refine_ls_structure_factor_coef Fsqd
_refine_ls_weighting_details 'calc w=1/[\s^2^(Fo^2^)+(0.1114P)^2^+0.4535P] where P=(Fo^2^+2Fc^2^)/3'
_refine_ls_weighting_scheme calc
_refine_ls_wR_factor_gt 0.2074
_refine_ls_wR_factor_ref 0.2333
_reflns_number_gt 940
_reflns_number_total 1339
_reflns_threshold_expression >2sigma(I)
_cod_data_source_file b701229b.txt
_cod_data_source_block ic10629
_cod_depositor_comments
;
The following automatic conversions were performed:
'_symmetry_cell_setting' value 'Orthorhombic' changed to 'orthorhombic'
according to '/home/saulius/struct/CIF-dictionaries/cif_core.dic'
dictionary named 'cif_core.dic' version 2.4.1 from 2010-06-29.

Automatic conversion script
Id: cif_fix_enum 1527 2010-12-29 10:47:43Z saulius 
;
_cod_original_sg_symbol_H-M Pnnm
_cod_database_code 7202736

loop_
_symmetry_equiv_pos_as_xyz
'x, y, z'
'-x, -y, z'
'-x+1/2, y+1/2, -z+1/2'
'x+1/2, -y+1/2, -z+1/2'
'-x, -y, -z'
'x, y, -z'
'x-1/2, -y-1/2, z-1/2'
'-x-1/2, y-1/2, z-1/2'

loop_
_atom_site_label
_atom_site_type_symbol
_atom_site_fract_x
_atom_site_fract_y
_atom_site_fract_z
_atom_site_U_iso_or_equiv
_atom_site_adp_type
_atom_site_occupancy
_atom_site_symmetry_multiplicity
_atom_site_calc_flag
_atom_site_refinement_flags
_atom_site_disorder_assembly
_atom_site_disorder_group
N1 N 0.03380(8) 0.4338(9) 0.5000 0.0882(13) Uani 1 2 d S . .
N2 N 0.12047(7) -0.0353(7) 0.5000 0.0691(10) Uani 1 2 d S . .
C1 C 0.01753(7) 0.5395(9) 0.6516(6) 0.0999(13) Uani 1 1 d . . .
H1A H 0.0197 0.7507 0.6584 0.120 Uiso 1 1 calc R . .
H1B H 0.0280 0.4549 0.7493 0.120 Uiso 1 1 calc R . .
C2 C 0.06252(8) 0.2909(9) 0.5000 0.0747(13) Uani 1 2 d S . .
C3 C 0.07845(7) 0.2069(8) 0.6489(5) 0.0915(12) Uani 1 1 d . . .
H3A H 0.0697 0.2612 0.7520 0.110 Uiso 1 1 calc R . .
C4 C 0.10645(7) 0.0471(8) 0.6434(5) 0.0870(11) Uani 1 1 d . . .
H4A H 0.1162 -0.0070 0.7440 0.104 Uiso 1 1 calc R . .
C5 C 0.15175(9) -0.2024(9) 0.5000 0.0768(13) Uani 1 2 d S . .
H5A H 0.1527 -0.3254 0.4025 0.092 Uiso 0.50 1 d PR . .
C6 C 0.18033(9) 0.0041(8) 0.5000 0.0667(11) Uani 1 2 d S . .
C7 C 0.19320(7) 0.1022(7) 0.6494(4) 0.0783(10) Uani 1 1 d . . .
H7A H 0.1845 0.0372 0.7505 0.094 Uiso 1 1 calc R . .
C8 C 0.21893(8) 0.2970(8) 0.6490(5) 0.0913(11) Uani 1 1 d . . .
H8A H 0.2276 0.3644 0.7496 0.110 Uiso 1 1 calc R . .
C9 C 0.23161(11) 0.3898(12) 0.5000 0.0926(16) Uani 1 2 d S . .
H9A H 0.2492 0.5186 0.5000 0.111 Uiso 2.00 2 calc SPR . .
S1 S 0.14616(4) -0.4596(4) 1.0000 0.1098(9) Uani 1 2 d S . .
N3 N 0.07952(14) -0.3434(16) 1.0000 0.134(2) Uani 1 2 d S . .
C10 C 0.10781(15) -0.3925(13) 1.0000 0.0957(16) Uani 1 2 d S . .
O1 O 0.03170(10) 0.0964(13) 1.0000 0.1358(17) Uani 1 2 d SD . .
H1 H 0.0264 0.0275 1.0830 0.204 Uiso 1 1 d RD . .

loop_
_atom_site_aniso_label
_atom_site_aniso_U_11
_atom_site_aniso_U_22
_atom_site_aniso_U_33
_atom_site_aniso_U_23
_atom_site_aniso_U_13
_atom_site_aniso_U_12
N1 0.060(2) 0.088(3) 0.116(3) 0.000 0.000 0.0129(17)
N2 0.0623(19) 0.0558(19) 0.089(2) 0.000 0.000 0.0020(14)
C1 0.0680(18) 0.097(2) 0.135(3) -0.013(2) -0.0038(17) 0.0209(16)
C2 0.0508(19) 0.064(2) 0.110(3) 0.000 0.000 -0.0026(17)
C3 0.0683(17) 0.106(3) 0.101(2) 0.001(2) 0.0084(15) 0.0156(16)
C4 0.0697(17) 0.098(2) 0.093(2) 0.0130(18) 0.0042(15) 0.0135(15)
C5 0.067(2) 0.055(2) 0.108(3) 0.000 0.000 0.0097(17)
C6 0.065(2) 0.058(2) 0.078(2) 0.000 0.000 0.0157(17)
C7 0.0784(18) 0.0759(19) 0.0805(19) 0.0075(15) -0.0053(14) 0.0088(15)
C8 0.090(2) 0.084(2) 0.100(3) -0.0058(19) -0.0214(18) 0.0041(17)
C9 0.073(3) 0.076(3) 0.128(5) 0.000 0.000 -0.007(2)
S1 0.1197(13) 0.1136(14) 0.0962(12) 0.000 0.000 0.0189(8)
N3 0.120(4) 0.193(6) 0.091(3) 0.000 0.000 0.020(4)
C10 0.128(4) 0.104(4) 0.055(2) 0.000 0.000 0.007(3)
O1 0.124(3) 0.178(4) 0.105(3) 0.000 0.000 0.020(3)

loop_
_atom_type_symbol
_atom_type_description
_atom_type_scat_dispersion_real
_atom_type_scat_dispersion_imag
_atom_type_scat_source
C C 0.0033 0.0016 'International Tables Vol C Tables 4.2.6.8 and 6.1.1.4'
H H 0.0000 0.0000 'International Tables Vol C Tables 4.2.6.8 and 6.1.1.4'
N N 0.0061 0.0033 'International Tables Vol C Tables 4.2.6.8 and 6.1.1.4'
O O 0.0106 0.0060 'International Tables Vol C Tables 4.2.6.8 and 6.1.1.4'
S S 0.1246 0.1234 'International Tables Vol C Tables 4.2.6.8 and 6.1.1.4'

loop_
_geom_angle_atom_site_label_1
_geom_angle_atom_site_label_2
_geom_angle_atom_site_label_3
_geom_angle
_geom_angle_site_symmetry_1
_geom_angle_site_symmetry_3
_geom_angle_publ_flag
C2 N1 C1 123.99(17) . 6_556 ?
C2 N1 C1 123.99(17) . . ?
C1 N1 C1 111.5(4) 6_556 . ?
C4 N2 C4 118.0(3) . 6_556 ?
C4 N2 C5 120.96(17) . . ?
C4 N2 C5 120.97(17) 6_556 . ?
N1 C1 C1 111.3(3) . 2_565 ?
N1 C1 H1A 109.4 . . ?
C1 C1 H1A 109.4 2_565 . ?
N1 C1 H1B 109.4 . . ?
C1 C1 H1B 109.4 2_565 . ?
H1A C1 H1B 108.0 . . ?
N1 C2 C3 122.52(18) . . ?
N1 C2 C3 122.52(18) . 6_556 ?
C3 C2 C3 114.9(4) . 6_556 ?
C4 C3 C2 120.7(3) . . ?
C4 C3 H3A 119.7 . . ?
C2 C3 H3A 119.7 . . ?
N2 C4 C3 122.8(3) . . ?
N2 C4 H4A 118.6 . . ?
C3 C4 H4A 118.6 . . ?
N2 C5 C6 110.5(3) . . ?
N2 C5 H5A 109.5 . . ?
C6 C5 H5A 109.5 . . ?
C7 C6 C7 119.7(4) 6_556 . ?
C7 C6 C5 120.14(19) 6_556 . ?
C7 C6 C5 120.15(19) . . ?
C6 C7 C8 120.0(3) . . ?
C6 C7 H7A 120.0 . . ?
C8 C7 H7A 120.0 . . ?
C9 C8 C7 119.6(3) . . ?
C9 C8 H8A 120.2 . . ?
C7 C8 H8A 120.2 . . ?
C8 C9 C8 121.1(5) 6_556 . ?
C8 C9 H9A 119.4 6_556 . ?
C8 C9 H9A 119.4 . . ?
N3 C10 S1 179.9(6) . . ?

loop_
_geom_bond_atom_site_label_1
_geom_bond_atom_site_label_2
_geom_bond_distance
_geom_bond_site_symmetry_2
_geom_bond_publ_flag
N1 C2 1.347(5) . ?
N1 C1 1.463(4) 6_556 ?
N1 C1 1.463(4) . ?
N2 C4 1.335(4) . ?
N2 C4 1.335(4) 6_556 ?
N2 C5 1.493(5) . ?
C1 C1 1.483(6) 2_565 ?
C1 H1A 0.9700 . ?
C1 H1B 0.9700 . ?
C2 C3 1.409(4) . ?
C2 C3 1.409(4) 6_556 ?
C3 C4 1.362(4) . ?
C3 H3A 0.9300 . ?
C4 H4A 0.9300 . ?
C5 C6 1.505(6) . ?
C5 H5A 0.9600 . ?
C6 C7 1.379(4) 6_556 ?
C6 C7 1.379(4) . ?
C7 C8 1.381(5) . ?
C7 H7A 0.9300 . ?
C8 C9 1.365(4) . ?
C8 H8A 0.9300 . ?
C9 C8 1.365(4) 6_556 ?
C9 H9A 0.9300 . ?
S1 C10 1.604(6) . ?
N3 C10 1.183(7) . ?
O1 H1 0.7647 . ?
